data_4065837
loop_
_publ_author_name
'Bonello, Owen'
'Jones, Cameron'
'Stasch, Andreas'
'Woodul, William D.'

_publ_section_title
;
 Group 2 and 12 Metal Gallyl Complexes Containing Unsupported Ga&#x2212;M
 Covalent Bonds (M = Mg, Ca, Sr, Ba, Zn, Cd)&#x2020;
;
_journal_issue 21
_journal_name_full Organometallics
_journal_page_first 4914
_journal_paper_doi 10.1021/om1001606
_journal_volume 29
_journal_year 2010
_chemical_formula_sum 'C64 H104 Ga2 N8 Sr'
_chemical_formula_weight 1212.61
_chemical_name_systematic
; 
 ? 
;
_space_group_IT_number 15
_symmetry_cell_setting monoclinic
_symmetry_space_group_name_Hall '-C 2yc'
_symmetry_space_group_name_H-M 'C 1 2/c 1'
_atom_sites_solution_hydrogens geom
_atom_sites_solution_primary direct
_atom_sites_solution_secondary difmap
_audit_creation_method SHELXL-97
_cell_angle_alpha 90.00
_cell_angle_beta 131.56(3)
_cell_angle_gamma 90.00
_cell_formula_units_Z 4
_cell_length_a 29.407(6)
_cell_length_b 14.031(3)
_cell_length_c 21.729(4)
_cell_measurement_temperature 123(2)
_cell_volume 6709(4)
_computing_structure_refinement 'SHELXL-97 (Sheldrick, 1997)'
_computing_structure_solution 'SHELXS-97 (Sheldrick, 1990)'
_diffrn_ambient_temperature 123(2)
_diffrn_measured_fraction_theta_full 0.994
_diffrn_measured_fraction_theta_max 0.994
_diffrn_measurement_device_type 'Nonius Kappa CCD'
_diffrn_radiation_monochromator graphite
_diffrn_radiation_source 'fine-focus sealed tube'
_diffrn_radiation_type MoK\a
_diffrn_radiation_wavelength 0.71073
_diffrn_reflns_av_R_equivalents 0.0561
_diffrn_reflns_av_sigmaI/netI 0.0777
_diffrn_reflns_limit_h_max 34
_diffrn_reflns_limit_h_min -34
_diffrn_reflns_limit_k_max 16
_diffrn_reflns_limit_k_min -16
_diffrn_reflns_limit_l_max 25
_diffrn_reflns_limit_l_min -25
_diffrn_reflns_number 11084
_diffrn_reflns_theta_full 25.00
_diffrn_reflns_theta_max 25.00
_diffrn_reflns_theta_min 3.13
_exptl_absorpt_coefficient_mu 1.631
_exptl_absorpt_correction_T_max 0.853
_exptl_absorpt_correction_T_min 0.800
_exptl_absorpt_correction_type multi-scan
_exptl_absorpt_process_details 'Sortav (Blessing, 1995)'
_exptl_crystal_colour orange
_exptl_crystal_density_diffrn 1.201
_exptl_crystal_density_method 'not measured'
_exptl_crystal_description block
_exptl_crystal_F_000 2576
_exptl_crystal_size_max 0.15
_exptl_crystal_size_mid 0.12
_exptl_crystal_size_min 0.10
_refine_diff_density_max 1.673
_refine_diff_density_min -0.621
_refine_diff_density_rms 0.102
_refine_ls_extinction_method none
_refine_ls_goodness_of_fit_ref 1.039
_refine_ls_hydrogen_treatment constr
_refine_ls_matrix_type full
_refine_ls_number_parameters 352
_refine_ls_number_reflns 5872
_refine_ls_number_restraints 54
_refine_ls_restrained_S_all 1.075
_refine_ls_R_factor_all 0.1119
_refine_ls_R_factor_gt 0.0679
_refine_ls_shift/su_max 0.000
_refine_ls_shift/su_mean 0.000
_refine_ls_structure_factor_coef Fsqd
_refine_ls_weighting_details 'calc w=1/[\s^2^(Fo^2^)+(0.1003P)^2^+21.6242P] where P=(Fo^2^+2Fc^2^)/3'
_refine_ls_weighting_scheme calc
_refine_ls_wR_factor_gt 0.1678
_refine_ls_wR_factor_ref 0.1942
_reflns_number_gt 3863
_reflns_number_total 5872
_reflns_threshold_expression >2sigma(I)
_cod_data_source_file om1001606_si_002.cif
_cod_data_source_block compound9
_cod_original_cell_volume 6709(2)
_cod_original_sg_symbol_H-M C2/c
_cod_database_code 4065837

loop_
_symmetry_equiv_pos_as_xyz
'x, y, z'
'-x, y, -z+1/2'
'x+1/2, y+1/2, z'
'-x+1/2, y+1/2, -z+1/2'
'-x, -y, -z'
'x, -y, z-1/2'
'-x+1/2, -y+1/2, -z'
'x+1/2, -y+1/2, z-1/2'

loop_
_atom_site_label
_atom_site_type_symbol
_atom_site_fract_x
_atom_site_fract_y
_atom_site_fract_z
_atom_site_U_iso_or_equiv
_atom_site_adp_type
_atom_site_occupancy
_atom_site_symmetry_multiplicity
_atom_site_calc_flag
_atom_site_refinement_flags
Sr1 Sr 0.0000 0.0000 0.0000 0.0349(3) Uani 1 2 d S
Ga1 Ga 0.11121(3) 0.16008(4) 0.09378(4) 0.0350(2) Uani 1 1 d .
N1 N 0.1478(2) 0.2526(3) 0.1806(3) 0.0379(12) Uani 1 1 d .
C1 C 0.1878(3) 0.3120(5) 0.1850(4) 0.0538(19) Uani 1 1 d .
H1 H 0.2096 0.3612 0.2249 0.065 Uiso 1 1 calc R
N2 N 0.1611(2) 0.2208(3) 0.0765(3) 0.0382(12) Uani 1 1 d .
C2 C 0.1938(3) 0.2960(5) 0.1297(4) 0.0536(19) Uani 1 1 d .
H2 H 0.2192 0.3344 0.1274 0.064 Uiso 1 1 calc R
N3 N 0.0005(3) 0.0050(5) 0.1227(5) 0.077(2) Uani 1 1 d .
C3 C 0.1443(3) 0.2613(5) 0.2434(5) 0.054(2) Uani 1 1 d .
N4 N 0.0742(3) -0.1407(5) 0.1064(4) 0.075(2) Uani 1 1 d .
C4 C 0.0981(4) 0.3105(7) 0.2286(6) 0.076(3) Uani 1 1 d .
C5 C 0.0956(5) 0.3159(9) 0.2930(8) 0.105(4) Uani 1 1 d .
H5 H 0.0649 0.3518 0.2857 0.125 Uiso 1 1 calc R
C6 C 0.1382(6) 0.2685(8) 0.3633(8) 0.098(3) Uani 1 1 d U
H6 H 0.1355 0.2706 0.4045 0.117 Uiso 1 1 calc R
C7 C 0.1833(6) 0.2196(8) 0.3798(6) 0.094(3) Uani 1 1 d .
H7 H 0.2120 0.1885 0.4313 0.113 Uiso 1 1 calc R
C8 C 0.1884(4) 0.2140(6) 0.3192(5) 0.070(3) Uani 1 1 d .
C9 C 0.0522(4) 0.3596(8) 0.1486(7) 0.087(3) Uani 1 1 d .
H9 H 0.0478 0.3197 0.1068 0.105 Uiso 1 1 calc R
C10 C -0.0120(5) 0.3659(9) 0.1193(8) 0.126(4) Uani 1 1 d U
H10A H -0.0099 0.3994 0.1607 0.188 Uiso 1 1 calc R
H10B H -0.0280 0.3015 0.1115 0.188 Uiso 1 1 calc R
H10C H -0.0389 0.4008 0.0671 0.188 Uiso 1 1 calc R
C11 C 0.0700(5) 0.4544(10) 0.1431(8) 0.127(4) Uani 1 1 d .
H11A H 0.0813 0.4941 0.1885 0.191 Uiso 1 1 calc R
H11B H 0.0358 0.4839 0.0906 0.191 Uiso 1 1 calc R
H11C H 0.1048 0.4488 0.1464 0.191 Uiso 1 1 calc R
C12 C 0.2421(5) 0.1606(6) 0.3390(5) 0.079(3) Uani 1 1 d .
H12 H 0.2475 0.1852 0.3010 0.094 Uiso 1 1 calc R
C13 C 0.2279(5) 0.0519(7) 0.3215(7) 0.106(3) Uani 1 1 d .
H13A H 0.2179 0.0271 0.3534 0.159 Uiso 1 1 calc R
H13B H 0.2636 0.0183 0.3375 0.159 Uiso 1 1 calc R
H13C H 0.1934 0.0420 0.2628 0.159 Uiso 1 1 calc R
C14 C 0.3027(5) 0.1704(8) 0.4260(7) 0.121(4) Uani 1 1 d .
H14A H 0.3146 0.2376 0.4377 0.182 Uiso 1 1 calc R
H14B H 0.3336 0.1335 0.4317 0.182 Uiso 1 1 calc R
H14C H 0.2989 0.1463 0.4648 0.182 Uiso 1 1 calc R
C15 C 0.1670(3) 0.2007(4) 0.0176(4) 0.0348(14) Uani 1 1 d .
C16 C 0.1434(3) 0.2627(5) -0.0477(4) 0.0463(17) Uani 1 1 d .
C17 C 0.1520(3) 0.2409(5) -0.1026(4) 0.0486(17) Uani 1 1 d .
H17 H 0.1363 0.2826 -0.1473 0.058 Uiso 1 1 calc R
C18 C 0.1825(3) 0.1609(5) -0.0926(4) 0.0460(17) Uani 1 1 d .
H18 H 0.1885 0.1480 -0.1297 0.055 Uiso 1 1 calc R
C19 C 0.2049(3) 0.0985(5) -0.0291(4) 0.0491(17) Uani 1 1 d .
H19 H 0.2250 0.0419 -0.0236 0.059 Uiso 1 1 calc R
C20 C 0.1979(3) 0.1180(5) 0.0271(4) 0.0391(15) Uani 1 1 d .
C21 C 0.1074(5) 0.3504(5) -0.0611(6) 0.076(3) Uani 1 1 d .
H21 H 0.1070 0.3568 -0.0156 0.092 Uiso 1 1 calc R
C22 C 0.1291(5) 0.4408(7) -0.0706(8) 0.112(3) Uani 1 1 d U
H22A H 0.1206 0.4392 -0.1225 0.168 Uiso 1 1 calc R
H22B H 0.1730 0.4473 -0.0247 0.168 Uiso 1 1 calc R
H22C H 0.1081 0.4951 -0.0708 0.168 Uiso 1 1 calc R
C23 C 0.0399(6) 0.3449(10) -0.1475(10) 0.154(5) Uani 1 1 d U
H23A H 0.0266 0.4086 -0.1720 0.231 Uiso 1 1 calc R
H23B H 0.0128 0.3208 -0.1395 0.231 Uiso 1 1 calc R
H23C H 0.0386 0.3018 -0.1841 0.231 Uiso 1 1 calc R
C24 C 0.2242(3) 0.0497(5) 0.0982(4) 0.0540(19) Uani 1 1 d .
H24 H 0.1931 0.0433 0.1035 0.065 Uiso 1 1 calc R
C25 C 0.2814(4) 0.0921(8) 0.1798(5) 0.084(3) Uani 1 1 d .
H25A H 0.3130 0.1008 0.1770 0.126 Uiso 1 1 calc R
H25B H 0.2961 0.0486 0.2250 0.126 Uiso 1 1 calc R
H25C H 0.2714 0.1538 0.1893 0.126 Uiso 1 1 calc R
C26 C 0.2365(5) -0.0509(6) 0.0850(6) 0.084(3) Uani 1 1 d .
H26A H 0.2003 -0.0746 0.0311 0.126 Uiso 1 1 calc R
H26B H 0.2462 -0.0931 0.1282 0.126 Uiso 1 1 calc R
H26C H 0.2708 -0.0492 0.0870 0.126 Uiso 1 1 calc R
C27 C 0.0229(9) -0.0923(13) 0.1626(11) 0.178(6) Uani 1 1 d U
H27A H 0.0320 -0.0899 0.2154 0.214 Uiso 1 1 calc R
H27B H -0.0105 -0.1387 0.1267 0.214 Uiso 1 1 calc R
C28 C 0.0780(6) -0.1288(9) 0.1794(6) 0.120(4) Uani 1 1 d .
H28A H 0.0886 -0.1915 0.2068 0.145 Uiso 1 1 calc R
H28B H 0.1121 -0.0850 0.2191 0.145 Uiso 1 1 calc R
C29 C -0.0570(5) -0.0052(8) 0.0987(7) 0.101(3) Uani 1 1 d U
H29A H -0.0520 -0.0158 0.1475 0.151 Uiso 1 1 calc R
H29B H -0.0782 -0.0597 0.0614 0.151 Uiso 1 1 calc R
H29C H -0.0809 0.0528 0.0705 0.151 Uiso 1 1 calc R
C30 C 0.0336(5) 0.0801(8) 0.1809(6) 0.102(3) Uani 1 1 d U
H30A H 0.0126 0.1407 0.1549 0.153 Uiso 1 1 calc R
H30B H 0.0746 0.0832 0.2001 0.153 Uiso 1 1 calc R
H30C H 0.0364 0.0681 0.2277 0.153 Uiso 1 1 calc R
C31 C 0.1361(5) -0.1317(8) 0.1365(7) 0.109(3) Uani 1 1 d U
H31A H 0.1611 -0.1852 0.1731 0.163 Uiso 1 1 calc R
H31B H 0.1542 -0.0717 0.1666 0.163 Uiso 1 1 calc R
H31C H 0.1341 -0.1323 0.0896 0.163 Uiso 1 1 calc R
C32 C 0.0548(6) -0.2395(8) 0.0751(8) 0.126(4) Uani 1 1 d U
H32A H 0.0480 -0.2462 0.0247 0.189 Uiso 1 1 calc R
H32B H 0.0169 -0.2535 0.0631 0.189 Uiso 1 1 calc R
H32C H 0.0864 -0.2842 0.1167 0.189 Uiso 1 1 calc R

loop_
_atom_site_aniso_label
_atom_site_aniso_U_11
_atom_site_aniso_U_22
_atom_site_aniso_U_33
_atom_site_aniso_U_23
_atom_site_aniso_U_13
_atom_site_aniso_U_12
Sr1 0.0329(5) 0.0450(5) 0.0329(5) -0.0065(4) 0.0244(4) -0.0115(4)
Ga1 0.0333(4) 0.0412(4) 0.0386(4) -0.0078(3) 0.0273(4) -0.0094(3)
N1 0.041(3) 0.044(3) 0.039(3) -0.016(2) 0.031(3) -0.015(2)
C1 0.056(5) 0.057(4) 0.065(5) -0.029(4) 0.048(4) -0.034(4)
N2 0.045(3) 0.040(3) 0.044(3) -0.009(2) 0.035(3) -0.012(2)
C2 0.068(5) 0.057(4) 0.066(5) -0.027(4) 0.057(5) -0.033(4)
N3 0.090(5) 0.101(6) 0.088(5) -0.054(4) 0.079(5) -0.059(4)
C3 0.047(4) 0.060(4) 0.065(5) -0.036(4) 0.042(4) -0.033(4)
N4 0.053(4) 0.074(5) 0.064(5) 0.004(4) 0.025(4) -0.003(3)
C4 0.054(5) 0.108(7) 0.075(6) -0.044(6) 0.047(5) -0.025(5)
C5 0.087(8) 0.142(10) 0.129(10) -0.045(8) 0.091(8) -0.033(7)
C6 0.096(6) 0.113(6) 0.099(6) -0.018(5) 0.071(5) -0.020(5)
C7 0.117(9) 0.106(8) 0.083(7) -0.024(6) 0.076(7) -0.045(7)
C8 0.104(7) 0.077(6) 0.055(5) -0.017(4) 0.063(6) -0.039(5)
C9 0.071(7) 0.095(7) 0.117(9) -0.031(6) 0.071(7) -0.003(5)
C10 0.093(6) 0.132(7) 0.155(7) -0.020(5) 0.083(5) 0.016(5)
C11 0.083(8) 0.174(13) 0.131(11) 0.037(10) 0.074(9) 0.040(9)
C12 0.120(8) 0.062(5) 0.054(5) 0.017(4) 0.058(6) 0.021(5)
C13 0.097(8) 0.078(7) 0.129(9) 0.002(6) 0.069(8) -0.012(6)
C14 0.105(9) 0.112(9) 0.094(9) -0.013(7) 0.044(8) -0.011(7)
C15 0.031(3) 0.041(3) 0.037(4) -0.007(3) 0.025(3) -0.011(3)
C16 0.057(5) 0.043(4) 0.052(4) 0.003(3) 0.041(4) -0.002(3)
C17 0.057(5) 0.054(4) 0.038(4) 0.003(3) 0.033(4) -0.003(4)
C18 0.051(4) 0.057(4) 0.046(4) -0.002(3) 0.039(4) -0.003(3)
C19 0.057(5) 0.058(4) 0.051(4) 0.005(3) 0.044(4) 0.007(3)
C20 0.031(4) 0.054(4) 0.037(4) 0.001(3) 0.024(3) 0.000(3)
C21 0.126(8) 0.048(5) 0.087(6) 0.026(4) 0.085(7) 0.029(5)
C22 0.084(5) 0.079(5) 0.148(7) 0.004(5) 0.067(5) 0.003(4)
C23 0.120(7) 0.134(8) 0.189(8) -0.009(6) 0.094(6) 0.008(5)
C24 0.059(5) 0.066(5) 0.057(5) 0.019(4) 0.047(4) 0.017(4)
C25 0.059(6) 0.139(9) 0.054(5) 0.030(5) 0.038(5) 0.013(6)
C26 0.119(8) 0.080(6) 0.094(7) 0.051(5) 0.088(7) 0.051(6)
C27 0.199(9) 0.187(9) 0.167(8) 0.006(6) 0.129(7) -0.006(6)
C28 0.112(10) 0.157(11) 0.062(7) 0.039(7) 0.045(7) -0.009(8)
C29 0.095(5) 0.144(7) 0.100(6) -0.035(5) 0.081(5) -0.038(4)
C30 0.117(6) 0.123(6) 0.102(5) -0.032(4) 0.087(5) -0.049(5)
C31 0.090(6) 0.103(6) 0.123(6) 0.027(5) 0.066(5) 0.014(5)
C32 0.124(7) 0.098(6) 0.115(6) -0.004(5) 0.062(5) 0.008(5)

loop_
_atom_type_symbol
_atom_type_description
_atom_type_scat_dispersion_real
_atom_type_scat_dispersion_imag
_atom_type_scat_source
C C 0.0033 0.0016 'International Tables Vol C Tables 4.2.6.8 and 6.1.1.4'
H H 0.0000 0.0000 'International Tables Vol C Tables 4.2.6.8 and 6.1.1.4'
N N 0.0061 0.0033 'International Tables Vol C Tables 4.2.6.8 and 6.1.1.4'
Ga Ga 0.2307 1.6083 'International Tables Vol C Tables 4.2.6.8 and 6.1.1.4'
Sr Sr -1.5307 3.2498 'International Tables Vol C Tables 4.2.6.8 and 6.1.1.4'

loop_
_geom_angle_atom_site_label_1
_geom_angle_atom_site_label_2
_geom_angle_atom_site_label_3
_geom_angle
_geom_angle_site_symmetry_1
_geom_angle_site_symmetry_3
N3 Sr1 N3 180.0(3) 5 .
N3 Sr1 N4 72.4(2) 5 5
N3 Sr1 N4 107.6(2) . 5
N3 Sr1 N4 107.6(2) 5 .
N3 Sr1 N4 72.4(2) . .
N4 Sr1 N4 180.0(4) 5 .
N3 Sr1 Ga1 91.05(13) 5 5
N3 Sr1 Ga1 88.95(13) . 5
N4 Sr1 Ga1 93.53(15) 5 5
N4 Sr1 Ga1 86.47(15) . 5
N3 Sr1 Ga1 88.95(13) 5 .
N3 Sr1 Ga1 91.05(13) . .
N4 Sr1 Ga1 86.47(15) 5 .
N4 Sr1 Ga1 93.53(15) . .
Ga1 Sr1 Ga1 180.00(2) 5 .
N1 Ga1 N2 83.69(19) . .
N1 Ga1 Sr1 137.68(14) . .
N2 Ga1 Sr1 137.92(14) . .
C1 N1 C3 118.2(5) . .
C1 N1 Ga1 111.7(4) . .
C3 N1 Ga1 129.8(4) . .
C2 C1 N1 116.4(6) . .
C2 N2 C15 118.1(5) . .
C2 N2 Ga1 111.7(4) . .
C15 N2 Ga1 130.1(4) . .
C1 C2 N2 116.5(5) . .
C29 N3 C30 110.4(7) . .
C29 N3 C27 94.5(9) . .
C30 N3 C27 112.2(10) . .
C29 N3 Sr1 114.9(6) . .
C30 N3 Sr1 117.2(5) . .
C27 N3 Sr1 105.2(7) . .
C4 C3 C8 121.1(7) . .
C4 C3 N1 120.5(8) . .
C8 C3 N1 118.4(6) . .
C31 N4 C32 105.7(8) . .
C31 N4 C28 108.3(8) . .
C32 N4 C28 108.7(8) . .
C31 N4 Sr1 112.0(6) . .
C32 N4 Sr1 116.3(6) . .
C28 N4 Sr1 105.7(6) . .
C3 C4 C5 118.7(10) . .
C3 C4 C9 120.2(7) . .
C5 C4 C9 121.0(9) . .
C6 C5 C4 117.7(10) . .
C7 C6 C5 125.3(11) . .
C6 C7 C8 119.0(11) . .
C3 C8 C7 118.2(9) . .
C3 C8 C12 122.4(6) . .
C7 C8 C12 119.4(9) . .
C11 C9 C4 114.9(9) . .
C11 C9 C10 108.7(9) . .
C4 C9 C10 115.0(9) . .
C14 C12 C8 116.5(8) . .
C14 C12 C13 107.1(8) . .
C8 C12 C13 110.5(8) . .
C16 C15 C20 120.3(5) . .
C16 C15 N2 120.7(5) . .
C20 C15 N2 118.9(5) . .
C15 C16 C17 118.5(6) . .
C15 C16 C21 121.1(6) . .
C17 C16 C21 120.4(6) . .
C18 C17 C16 120.9(6) . .
C17 C18 C19 120.7(6) . .
C18 C19 C20 120.2(6) . .
C19 C20 C15 119.4(6) . .
C19 C20 C24 119.7(6) . .
C15 C20 C24 120.9(5) . .
C22 C21 C16 114.0(8) . .
C22 C21 C23 101.0(8) . .
C16 C21 C23 110.7(8) . .
C20 C24 C26 114.4(6) . .
C20 C24 C25 110.9(6) . .
C26 C24 C25 111.1(7) . .
C28 C27 N3 115.9(13) . .
C27 C28 N4 117.7(10) . .

loop_
_geom_bond_atom_site_label_1
_geom_bond_atom_site_label_2
_geom_bond_distance
_geom_bond_site_symmetry_2
Sr1 N3 2.656(6) 5
Sr1 N3 2.656(6) .
Sr1 N4 2.704(7) 5
Sr1 N4 2.704(7) .
Sr1 Ga1 3.3241(11) 5
Sr1 Ga1 3.3241(11) .
Ga1 N1 1.925(5) .
Ga1 N2 1.938(4) .
N1 C1 1.391(7) .
N1 C3 1.442(8) .
C1 C2 1.344(9) .
N2 C2 1.377(8) .
N2 C15 1.431(7) .
N3 C29 1.410(11) .
N3 C30 1.422(11) .
N3 C27 1.515(17) .
C3 C4 1.357(11) .
C3 C8 1.415(11) .
N4 C31 1.476(12) .
N4 C32 1.482(12) .
N4 C28 1.522(13) .
C4 C5 1.452(12) .
C4 C9 1.484(13) .
C5 C6 1.345(14) .
C6 C7 1.316(14) .
C7 C8 1.423(11) .
C8 C12 1.529(13) .
C9 C11 1.464(14) .
C9 C10 1.543(13) .
C12 C14 1.516(13) .
C12 C13 1.560(12) .
C15 C16 1.394(8) .
C15 C20 1.402(9) .
C16 C17 1.410(8) .
C16 C21 1.519(10) .
C17 C18 1.361(9) .
C18 C19 1.379(9) .
C19 C20 1.391(8) .
C20 C24 1.522(9) .
C21 C22 1.495(12) .
C21 C23 1.589(16) .
C24 C26 1.531(11) .
C24 C25 1.538(11) .
C27 C28 1.496(19) .
